data_7715973
loop_
_publ_author_name
'Zender, Elena'
'Valverde, Danillo'
'Neubaur, Robert'
'Karger, Sebastian'
'Virovets, Alexander'
'Bolte, Michael'
'Lerner, Hans-Wolfram'
'Olivier, Yoann'
'Wagner, Matthias'

_publ_section_title
;
 Borylation and rearrangement reactions of azasilaanthracenes to afford
 B,N-doped nanographenes.
;
_journal_issue 22
_journal_name_full 'Dalton transactions (Cambridge, England : 2003)'
_journal_page_first 9294
_journal_page_last 9300
_journal_paper_doi 10.1039/d4dt01166j
_journal_volume 53
_journal_year 2024
_chemical_formula_moiety 'C34 H32 N2 Si2'
_chemical_formula_sum 'C34 H32 N2 Si2'
_chemical_formula_weight 524.79
_space_group_crystal_system monoclinic
_space_group_IT_number 14
_space_group_name_Hall '-P 2ybc'
_space_group_name_H-M_alt 'P 1 21/c 1'
_atom_sites_solution_hydrogens geom
_atom_sites_solution_primary dual
_audit_creation_method SHELXL-2018/3
_audit_update_record
;
2024-05-06 deposited with the CCDC.	2024-05-08 downloaded from the CCDC.
;
_cell_angle_alpha 90
_cell_angle_beta 93.715(7)
_cell_angle_gamma 90
_cell_formula_units_Z 4
_cell_length_a 15.0752(11)
_cell_length_b 11.9578(10)
_cell_length_c 15.9121(11)
_cell_measurement_reflns_used 3624
_cell_measurement_temperature 238(2)
_cell_measurement_theta_max 26.9280
_cell_measurement_theta_min 3.5270
_cell_volume 2862.4(4)
_computing_cell_refinement 'CrysAlisPro 1.171.42.43a (Rigaku OD, 2022)'
_computing_data_collection 'X-Area (Stoe & Cie, 2001)'
_computing_data_reduction 'CrysAlisPro 1.171.42.43a (Rigaku OD, 2022)'
_computing_publication_material 'IUCr PublCIF online service'
_computing_structure_refinement 'SHELXL-2018/3 (Sheldrick, 2018)'
_computing_structure_solution 'SHELXT (G. M. Sheldrick, 2015)'
_diffrn_ambient_temperature 238(2)
_diffrn_detector 'image plate'
_diffrn_detector_area_resol_mean 6.67
_diffrn_detector_type 'STOE image plate (34 cm diameter)'
_diffrn_measured_fraction_theta_full 0.997
_diffrn_measured_fraction_theta_max 0.997
_diffrn_measurement_device '2-circle goniometer'
_diffrn_measurement_device_type 'STOE IPDS II two-circle-diffractometer'
_diffrn_measurement_method \w
_diffrn_radiation_monochromator mirror
_diffrn_radiation_type MoK\a
_diffrn_radiation_wavelength 0.71073
_diffrn_reflns_av_R_equivalents 0.0865
_diffrn_reflns_av_unetI/netI 0.0770
_diffrn_reflns_Laue_measured_fraction_full 0.997
_diffrn_reflns_Laue_measured_fraction_max 0.997
_diffrn_reflns_limit_h_max 18
_diffrn_reflns_limit_h_min -18
_diffrn_reflns_limit_k_max 14
_diffrn_reflns_limit_k_min -12
_diffrn_reflns_limit_l_max 19
_diffrn_reflns_limit_l_min -19
_diffrn_reflns_number 19133
_diffrn_reflns_point_group_measured_fraction_full 0.997
_diffrn_reflns_point_group_measured_fraction_max 0.997
_diffrn_reflns_theta_full 25.242
_diffrn_reflns_theta_max 25.680
_diffrn_reflns_theta_min 3.200
_diffrn_source 'Genix 3D I\mS microfocus X-ray source'
_exptl_absorpt_coefficient_mu 0.150
_exptl_absorpt_correction_T_max 1.00000
_exptl_absorpt_correction_T_min 0.35460
_exptl_absorpt_correction_type multi-scan
_exptl_absorpt_process_details
;
CrysAlisPro 1.171.42.43a (Rigaku Oxford Diffraction, 2022)
Empirical absorption correction using spherical harmonics,
implemented in SCALE3 ABSPACK scaling algorithm.
;
_exptl_crystal_colour colourless
_exptl_crystal_density_diffrn 1.218
_exptl_crystal_description plate
_exptl_crystal_F_000 1112
_exptl_crystal_size_max 0.350
_exptl_crystal_size_mid 0.140
_exptl_crystal_size_min 0.040
_refine_diff_density_max 0.636
_refine_diff_density_min -0.285
_refine_diff_density_rms 0.057
_refine_ls_extinction_method none
_refine_ls_goodness_of_fit_ref 1.026
_refine_ls_hydrogen_treatment constr
_refine_ls_matrix_type full
_refine_ls_number_parameters 347
_refine_ls_number_reflns 5426
_refine_ls_number_restraints 0
_refine_ls_restrained_S_all 1.026
_refine_ls_R_factor_all 0.0924
_refine_ls_R_factor_gt 0.0563
_refine_ls_shift/su_max 0.000
_refine_ls_shift/su_mean 0.000
_refine_ls_structure_factor_coef Fsqd
_refine_ls_weighting_details 'w=1/[\s^2^(Fo^2^)+(0.0629P)^2^+0.7815P] where P=(Fo^2^+2Fc^2^)/3'
_refine_ls_weighting_scheme calc
_refine_ls_wR_factor_gt 0.1291
_refine_ls_wR_factor_ref 0.1467
_reflns_Friedel_coverage 0.000
_reflns_number_gt 3711
_reflns_number_total 5426
_reflns_threshold_expression 'I > 2\s(I)'
_cod_data_source_file d4dt01166j3.cif
_cod_data_source_block wa3275b-alpha-polymorph
_cod_depositor_comments 'Adding full bibliography for 7715973--7715981.cif.'
_cod_original_sg_symbol_H-M 'P 21/c'
_cod_database_code 7715973
_shelx_shelxl_version_number 2018/3
_shelx_space_group_comment
;
The symmetry employed for this shelxl refinement is uniquely defined
by the following loop, which should always be used as a source of
symmetry information in preference to the above space-group names.
They are only intended as comments.
;
_shelx_estimated_absorpt_t_min 0.950
_shelx_estimated_absorpt_t_max 0.994

loop_
_space_group_symop_operation_xyz
'x, y, z'
'-x, y+1/2, -z+1/2'
'-x, -y, -z'
'x, -y-1/2, z-1/2'

loop_
_atom_site_label
_atom_site_type_symbol
_atom_site_fract_x
_atom_site_fract_y
_atom_site_fract_z
_atom_site_U_iso_or_equiv
_atom_site_adp_type
_atom_site_occupancy
_atom_site_site_symmetry_order
_atom_site_calc_flag
_atom_site_refinement_flags_posn
_atom_site_refinement_flags_adp
_atom_site_refinement_flags_occupancy
_atom_site_disorder_assembly
_atom_site_disorder_group
Si1 Si 0.84636(5) 0.45917(7) 0.82595(5) 0.0294(2) Uani 1 1 d . . . . .
Si2 Si 0.19828(5) 0.46399(7) 0.58304(5) 0.0300(2) Uani 1 1 d . . . . .
N1 N 0.68083(14) 0.31088(19) 0.76250(13) 0.0240(5) Uani 1 1 d . . . . .
N2 N 0.37572(14) 0.33138(19) 0.64157(13) 0.0243(5) Uani 1 1 d . . . . .
C1 C 0.9436(2) 0.4384(3) 0.9027(2) 0.0529(10) Uani 1 1 d . . . . .
H1A H 0.945046 0.361330 0.921787 0.079 Uiso 1 1 calc R U . . .
H1B H 0.938448 0.487741 0.950475 0.079 Uiso 1 1 calc R U . . .
H1C H 0.997904 0.455212 0.875688 0.079 Uiso 1 1 calc R U . . .
C2 C 0.8535(2) 0.6005(3) 0.7787(2) 0.0527(9) Uani 1 1 d . . . . .
H2A H 0.850803 0.656659 0.822424 0.079 Uiso 1 1 calc R U . . .
H2B H 0.804330 0.611079 0.737073 0.079 Uiso 1 1 calc R U . . .
H2C H 0.909220 0.607625 0.751838 0.079 Uiso 1 1 calc R U . . .
C3 C 0.1720(3) 0.6155(3) 0.5876(2) 0.0565(10) Uani 1 1 d . . . . .
H3A H 0.153265 0.641974 0.531629 0.085 Uiso 1 1 calc R U . . .
H3B H 0.224485 0.656291 0.608528 0.085 Uiso 1 1 calc R U . . .
H3C H 0.124577 0.627238 0.625007 0.085 Uiso 1 1 calc R U . . .
C4 C 0.1003(2) 0.3885(4) 0.5340(2) 0.0562(10) Uani 1 1 d . . . . .
H4A H 0.112758 0.308962 0.533139 0.084 Uiso 1 1 calc R U . . .
H4B H 0.087982 0.415111 0.476867 0.084 Uiso 1 1 calc R U . . .
H4C H 0.049117 0.402128 0.566483 0.084 Uiso 1 1 calc R U . . .
C11 C 0.75893(17) 0.2972(2) 0.71909(15) 0.0232(6) Uani 1 1 d . . . . .
C12 C 0.83976(17) 0.3500(2) 0.74444(16) 0.0270(6) Uani 1 1 d . . . . .
C13 C 0.9149(2) 0.3212(3) 0.7023(2) 0.0417(8) Uani 1 1 d . . . . .
H13 H 0.969679 0.353420 0.720485 0.050 Uiso 1 1 calc R U . . .
C14 C 0.9127(2) 0.2480(3) 0.6354(2) 0.0470(9) Uani 1 1 d . . . . .
H14 H 0.965048 0.227879 0.610118 0.056 Uiso 1 1 calc R U . . .
C15 C 0.8319(2) 0.2052(3) 0.60686(19) 0.0409(8) Uani 1 1 d . . . . .
H15 H 0.828318 0.158549 0.559212 0.049 Uiso 1 1 calc R U . . .
C16 C 0.75621(19) 0.2294(2) 0.64667(17) 0.0317(7) Uani 1 1 d . . . . .
H16 H 0.701472 0.200095 0.625189 0.038 Uiso 1 1 calc R U . . .
C21 C 0.67475(16) 0.3650(2) 0.84160(15) 0.0221(6) Uani 1 1 d . . . . .
C22 C 0.74090(17) 0.4369(2) 0.87643(16) 0.0251(6) Uani 1 1 d . . . . .
C23 C 0.72681(19) 0.4871(2) 0.95417(16) 0.0297(6) Uani 1 1 d . . . . .
H23 H 0.770513 0.535819 0.977846 0.036 Uiso 1 1 calc R U . . .
C24 C 0.6524(2) 0.4683(2) 0.99724(17) 0.0335(7) Uani 1 1 d . . . . .
H24 H 0.644894 0.504223 1.048860 0.040 Uiso 1 1 calc R U . . .
C25 C 0.58900(19) 0.3960(2) 0.96328(16) 0.0307(6) Uani 1 1 d . . . . .
H25 H 0.537826 0.381499 0.992246 0.037 Uiso 1 1 calc R U . . .
C26 C 0.59977(18) 0.3441(2) 0.88669(16) 0.0268(6) Uani 1 1 d . . . . .
H26 H 0.556088 0.294072 0.864708 0.032 Uiso 1 1 calc R U . . .
C31 C 0.60169(16) 0.2544(2) 0.72873(14) 0.0216(6) Uani 1 1 d . . . . .
C32 C 0.53004(16) 0.3168(2) 0.69766(15) 0.0221(6) Uani 1 1 d . . . . .
H32 H 0.533910 0.395242 0.697147 0.027 Uiso 1 1 calc R U . . .
C33 C 0.45227(16) 0.2648(2) 0.66712(15) 0.0221(6) Uani 1 1 d . . . . .
C34 C 0.44784(17) 0.1491(2) 0.66444(15) 0.0243(6) Uani 1 1 d . . . . .
H34 H 0.396080 0.113297 0.642018 0.029 Uiso 1 1 calc R U . . .
C35 C 0.52057(17) 0.0865(2) 0.69518(15) 0.0245(6) Uani 1 1 d . . . . .
H35 H 0.517955 0.007987 0.693000 0.029 Uiso 1 1 calc R U . . .
C36 C 0.59669(17) 0.1384(2) 0.72890(15) 0.0245(6) Uani 1 1 d . . . . .
H36 H 0.644676 0.095616 0.751764 0.029 Uiso 1 1 calc R U . . .
C41 C 0.37075(17) 0.3747(2) 0.55805(15) 0.0239(6) Uani 1 1 d . . . . .
C42 C 0.29674(17) 0.4349(2) 0.52418(16) 0.0264(6) Uani 1 1 d . . . . .
C43 C 0.29702(19) 0.4713(2) 0.44021(16) 0.0309(7) Uani 1 1 d . . . . .
H43 H 0.247449 0.510618 0.416720 0.037 Uiso 1 1 calc R U . . .
C44 C 0.3670(2) 0.4514(2) 0.39127(17) 0.0338(7) Uani 1 1 d . . . . .
H44 H 0.364995 0.475755 0.335007 0.041 Uiso 1 1 calc R U . . .
C45 C 0.44016(19) 0.3954(2) 0.42587(17) 0.0317(7) Uani 1 1 d . . . . .
H45 H 0.489235 0.383323 0.393457 0.038 Uiso 1 1 calc R U . . .
C46 C 0.44236(18) 0.3565(2) 0.50794(16) 0.0285(6) Uani 1 1 d . . . . .
H00J H 0.492578 0.317393 0.530306 0.034 Uiso 1 1 calc R U . . .
C51 C 0.31448(17) 0.3503(2) 0.70357(15) 0.0231(6) Uani 1 1 d . . . . .
C52 C 0.23422(17) 0.4084(2) 0.68804(16) 0.0270(6) Uani 1 1 d . . . . .
C53 C 0.17933(19) 0.4230(3) 0.75501(18) 0.0346(7) Uani 1 1 d . . . . .
H53 H 0.126104 0.463218 0.745243 0.041 Uiso 1 1 calc R U . . .
C54 C 0.19984(19) 0.3810(3) 0.83435(17) 0.0365(7) Uani 1 1 d . . . . .
H54 H 0.161321 0.391853 0.877780 0.044 Uiso 1 1 calc R U . . .
C55 C 0.27794(19) 0.3228(2) 0.84866(17) 0.0310(7) Uani 1 1 d . . . . .
H55 H 0.292475 0.292325 0.902251 0.037 Uiso 1 1 calc R U . . .
C56 C 0.33541(18) 0.3085(2) 0.78527(15) 0.0257(6) Uani 1 1 d . . . . .
H56 H 0.389303 0.270228 0.796824 0.031 Uiso 1 1 calc R U . . .

loop_
_atom_site_aniso_label
_atom_site_aniso_U_11
_atom_site_aniso_U_22
_atom_site_aniso_U_33
_atom_site_aniso_U_23
_atom_site_aniso_U_13
_atom_site_aniso_U_12
Si1 0.0251(4) 0.0331(5) 0.0290(4) -0.0029(3) -0.0054(3) -0.0055(3)
Si2 0.0256(4) 0.0351(5) 0.0287(4) 0.0035(3) -0.0027(3) 0.0033(4)
N1 0.0209(11) 0.0280(13) 0.0229(11) -0.0045(9) -0.0008(9) -0.0031(10)
N2 0.0202(11) 0.0312(13) 0.0213(11) 0.0018(9) -0.0005(8) 0.0024(10)
C1 0.0330(18) 0.083(3) 0.0406(18) -0.0103(18) -0.0112(14) -0.0021(18)
C2 0.054(2) 0.045(2) 0.059(2) 0.0020(17) 0.0032(17) -0.0127(18)
C3 0.070(3) 0.047(2) 0.053(2) 0.0069(17) 0.0034(18) 0.021(2)
C4 0.0371(18) 0.084(3) 0.047(2) 0.0115(19) -0.0075(15) -0.0095(19)
C11 0.0237(13) 0.0235(14) 0.0223(13) 0.0028(11) 0.0003(10) -0.0013(11)
C12 0.0217(13) 0.0322(16) 0.0272(14) 0.0016(12) 0.0019(11) -0.0006(12)
C13 0.0287(16) 0.050(2) 0.0472(19) -0.0050(15) 0.0061(13) -0.0116(15)
C14 0.0364(18) 0.056(2) 0.051(2) -0.0147(17) 0.0234(15) -0.0073(17)
C15 0.0448(19) 0.0428(19) 0.0372(17) -0.0119(14) 0.0184(14) -0.0117(15)
C16 0.0334(16) 0.0346(17) 0.0274(15) -0.0057(12) 0.0046(12) -0.0082(13)
C21 0.0241(13) 0.0221(14) 0.0196(13) 0.0009(10) -0.0031(10) 0.0028(11)
C22 0.0275(14) 0.0233(14) 0.0235(13) 0.0019(11) -0.0052(11) 0.0000(12)
C23 0.0342(15) 0.0281(15) 0.0256(14) -0.0034(12) -0.0076(11) 0.0006(13)
C24 0.0465(18) 0.0319(17) 0.0215(14) -0.0021(12) -0.0018(12) 0.0079(14)
C25 0.0370(16) 0.0315(16) 0.0238(14) 0.0030(12) 0.0047(12) 0.0035(13)
C26 0.0302(14) 0.0264(15) 0.0234(13) 0.0004(11) -0.0012(11) -0.0009(12)
C31 0.0208(13) 0.0272(14) 0.0170(12) -0.0039(10) 0.0013(9) -0.0026(12)
C32 0.0247(13) 0.0210(14) 0.0208(13) -0.0027(10) 0.0020(10) -0.0018(11)
C33 0.0224(13) 0.0264(15) 0.0175(12) -0.0009(10) 0.0009(10) -0.0018(12)
C34 0.0232(13) 0.0281(15) 0.0217(13) -0.0041(11) 0.0014(10) -0.0060(12)
C35 0.0297(14) 0.0216(14) 0.0225(13) -0.0001(11) 0.0046(10) -0.0048(12)
C36 0.0251(13) 0.0267(15) 0.0216(13) 0.0016(11) 0.0015(10) 0.0021(12)
C41 0.0268(14) 0.0235(14) 0.0212(13) -0.0010(11) 0.0000(10) -0.0054(12)
C42 0.0261(14) 0.0286(15) 0.0240(13) 0.0016(11) -0.0024(11) -0.0072(12)
C43 0.0351(16) 0.0292(16) 0.0275(14) 0.0058(12) -0.0049(12) -0.0086(13)
C44 0.0456(18) 0.0340(17) 0.0217(14) 0.0065(12) 0.0013(12) -0.0128(14)
C45 0.0371(16) 0.0332(17) 0.0257(14) -0.0024(12) 0.0086(12) -0.0079(14)
C46 0.0307(15) 0.0310(16) 0.0235(14) -0.0030(12) 0.0005(11) -0.0029(13)
C51 0.0232(13) 0.0243(14) 0.0217(13) -0.0024(10) 0.0020(10) -0.0028(11)
C52 0.0253(14) 0.0300(15) 0.0257(14) -0.0019(11) 0.0013(11) 0.0001(12)
C53 0.0244(15) 0.0453(18) 0.0338(16) -0.0052(14) 0.0011(12) 0.0090(14)
C54 0.0356(16) 0.050(2) 0.0242(14) -0.0092(13) 0.0075(12) 0.0040(15)
C55 0.0369(16) 0.0334(17) 0.0226(14) -0.0018(12) 0.0004(12) -0.0010(14)
C56 0.0257(14) 0.0292(15) 0.0222(13) -0.0015(11) 0.0008(11) 0.0039(12)

loop_
_atom_type_symbol
_atom_type_description
_atom_type_scat_dispersion_real
_atom_type_scat_dispersion_imag
_atom_type_scat_source
C C 0.0033 0.0016 'International Tables Vol C Tables 4.2.6.8 and 6.1.1.4'
H H 0.0000 0.0000 'International Tables Vol C Tables 4.2.6.8 and 6.1.1.4'
N N 0.0061 0.0033 'International Tables Vol C Tables 4.2.6.8 and 6.1.1.4'
Si Si 0.0817 0.0704 'International Tables Vol C Tables 4.2.6.8 and 6.1.1.4'

loop_
_geom_angle_atom_site_label_1
_geom_angle_atom_site_label_2
_geom_angle_atom_site_label_3
_geom_angle
_geom_angle_site_symmetry_1
_geom_angle_site_symmetry_3
_geom_angle_publ_flag
C12 Si1 C22 101.30(12) . . ?
C12 Si1 C2 111.26(15) . . ?
C22 Si1 C2 112.46(15) . . ?
C12 Si1 C1 111.83(15) . . ?
C22 Si1 C1 111.03(14) . . ?
C2 Si1 C1 108.86(17) . . ?
C42 Si2 C52 101.15(12) . . ?
C42 Si2 C3 112.70(16) . . ?
C52 Si2 C3 111.51(15) . . ?
C42 Si2 C4 109.87(15) . . ?
C52 Si2 C4 112.55(15) . . ?
C3 Si2 C4 108.93(18) . . ?
C11 N1 C21 126.1(2) . . ?
C11 N1 C31 117.3(2) . . ?
C21 N1 C31 116.3(2) . . ?
C51 N2 C41 126.6(2) . . ?
C51 N2 C33 116.1(2) . . ?
C41 N2 C33 117.3(2) . . ?
Si1 C1 H1A 109.5 . . ?
Si1 C1 H1B 109.5 . . ?
H1A C1 H1B 109.5 . . ?
Si1 C1 H1C 109.5 . . ?
H1A C1 H1C 109.5 . . ?
H1B C1 H1C 109.5 . . ?
Si1 C2 H2A 109.5 . . ?
Si1 C2 H2B 109.5 . . ?
H2A C2 H2B 109.5 . . ?
Si1 C2 H2C 109.5 . . ?
H2A C2 H2C 109.5 . . ?
H2B C2 H2C 109.5 . . ?
Si2 C3 H3A 109.5 . . ?
Si2 C3 H3B 109.5 . . ?
H3A C3 H3B 109.5 . . ?
Si2 C3 H3C 109.5 . . ?
H3A C3 H3C 109.5 . . ?
H3B C3 H3C 109.5 . . ?
Si2 C4 H4A 109.5 . . ?
Si2 C4 H4B 109.5 . . ?
H4A C4 H4B 109.5 . . ?
Si2 C4 H4C 109.5 . . ?
H4A C4 H4C 109.5 . . ?
H4B C4 H4C 109.5 . . ?
C16 C11 C12 118.1(2) . . ?
C16 C11 N1 119.1(2) . . ?
C12 C11 N1 122.8(2) . . ?
C13 C12 C11 117.8(3) . . ?
C13 C12 Si1 120.4(2) . . ?
C11 C12 Si1 121.8(2) . . ?
C14 C13 C12 123.3(3) . . ?
C14 C13 H13 118.4 . . ?
C12 C13 H13 118.4 . . ?
C15 C14 C13 118.0(3) . . ?
C15 C14 H14 121.0 . . ?
C13 C14 H14 121.0 . . ?
C16 C15 C14 121.1(3) . . ?
C16 C15 H15 119.5 . . ?
C14 C15 H15 119.5 . . ?
C15 C16 C11 121.2(3) . . ?
C15 C16 H16 119.4 . . ?
C11 C16 H16 119.4 . . ?
C26 C21 C22 118.9(2) . . ?
C26 C21 N1 118.2(2) . . ?
C22 C21 N1 122.9(2) . . ?
C23 C22 C21 117.8(3) . . ?
C23 C22 Si1 120.4(2) . . ?
C21 C22 Si1 121.8(2) . . ?
C24 C23 C22 123.1(3) . . ?
C24 C23 H23 118.4 . . ?
C22 C23 H23 118.4 . . ?
C23 C24 C25 118.5(3) . . ?
C23 C24 H24 120.7 . . ?
C25 C24 H24 120.7 . . ?
C24 C25 C26 120.6(3) . . ?
C24 C25 H25 119.7 . . ?
C26 C25 H25 119.7 . . ?
C25 C26 C21 121.0(3) . . ?
C25 C26 H26 119.5 . . ?
C21 C26 H26 119.5 . . ?
C32 C31 C36 120.0(2) . . ?
C32 C31 N1 119.3(2) . . ?
C36 C31 N1 120.7(2) . . ?
C31 C32 C33 120.5(3) . . ?
C31 C32 H32 119.7 . . ?
C33 C32 H32 119.7 . . ?
C34 C33 C32 119.8(2) . . ?
C34 C33 N2 120.5(2) . . ?
C32 C33 N2 119.7(2) . . ?
C33 C34 C35 119.5(2) . . ?
C33 C34 H34 120.3 . . ?
C35 C34 H34 120.3 . . ?
C36 C35 C34 120.7(3) . . ?
C36 C35 H35 119.7 . . ?
C34 C35 H35 119.7 . . ?
C35 C36 C31 119.5(2) . . ?
C35 C36 H36 120.3 . . ?
C31 C36 H36 120.3 . . ?
C46 C41 C42 118.9(2) . . ?
C46 C41 N2 118.6(2) . . ?
C42 C41 N2 122.5(2) . . ?
C41 C42 C43 118.2(3) . . ?
C41 C42 Si2 123.3(2) . . ?
C43 C42 Si2 118.5(2) . . ?
C44 C43 C42 122.4(3) . . ?
C44 C43 H43 118.8 . . ?
C42 C43 H43 118.8 . . ?
C43 C44 C45 118.9(3) . . ?
C43 C44 H44 120.5 . . ?
C45 C44 H44 120.5 . . ?
C44 C45 C46 120.7(3) . . ?
C44 C45 H45 119.6 . . ?
C46 C45 H45 119.6 . . ?
C45 C46 C41 120.8(3) . . ?
C45 C46 H00J 119.6 . . ?
C41 C46 H00J 119.6 . . ?
C52 C51 C56 118.5(2) . . ?
C52 C51 N2 123.5(2) . . ?
C56 C51 N2 118.0(2) . . ?
C53 C52 C51 118.2(2) . . ?
C53 C52 Si2 119.3(2) . . ?
C51 C52 Si2 122.5(2) . . ?
C54 C53 C52 123.0(3) . . ?
C54 C53 H53 118.5 . . ?
C52 C53 H53 118.5 . . ?
C55 C54 C53 118.4(3) . . ?
C55 C54 H54 120.8 . . ?
C53 C54 H54 120.8 . . ?
C54 C55 C56 120.8(3) . . ?
C54 C55 H55 119.6 . . ?
C56 C55 H55 119.6 . . ?
C55 C56 C51 121.0(2) . . ?
C55 C56 H56 119.5 . . ?
C51 C56 H56 119.5 . . ?

loop_
_geom_bond_atom_site_label_1
_geom_bond_atom_site_label_2
_geom_bond_distance
_geom_bond_site_symmetry_2
_geom_bond_publ_flag
Si1 C12 1.839(3) . ?
Si1 C22 1.846(3) . ?
Si1 C2 1.856(4) . ?
Si1 C1 1.862(3) . ?
Si2 C42 1.839(3) . ?
Si2 C52 1.847(3) . ?
Si2 C3 1.856(4) . ?
Si2 C4 1.858(3) . ?
N1 C11 1.413(3) . ?
N1 C21 1.424(3) . ?
N1 C31 1.444(3) . ?
N2 C51 1.412(3) . ?
N2 C41 1.424(3) . ?
N2 C33 1.439(3) . ?
C1 H1A 0.9700 . ?
C1 H1B 0.9700 . ?
C1 H1C 0.9700 . ?
C2 H2A 0.9700 . ?
C2 H2B 0.9700 . ?
C2 H2C 0.9700 . ?
C3 H3A 0.9700 . ?
C3 H3B 0.9700 . ?
C3 H3C 0.9700 . ?
C4 H4A 0.9700 . ?
C4 H4B 0.9700 . ?
C4 H4C 0.9700 . ?
C11 C16 1.407(4) . ?
C11 C12 1.408(4) . ?
C12 C13 1.396(4) . ?
C13 C14 1.377(4) . ?
C13 H13 0.9400 . ?
C14 C15 1.371(4) . ?
C14 H14 0.9400 . ?
C15 C16 1.371(4) . ?
C15 H15 0.9400 . ?
C16 H16 0.9400 . ?
C21 C26 1.400(4) . ?
C21 C22 1.403(4) . ?
C22 C23 1.403(4) . ?
C23 C24 1.370(4) . ?
C23 H23 0.9400 . ?
C24 C25 1.374(4) . ?
C24 H24 0.9400 . ?
C25 C26 1.387(4) . ?
C25 H25 0.9400 . ?
C26 H26 0.9400 . ?
C31 C32 1.378(4) . ?
C31 C36 1.389(4) . ?
C32 C33 1.387(3) . ?
C32 H32 0.9400 . ?
C33 C34 1.385(4) . ?
C34 C35 1.390(4) . ?
C34 H34 0.9400 . ?
C35 C36 1.382(4) . ?
C35 H35 0.9400 . ?
C36 H36 0.9400 . ?
C41 C46 1.400(4) . ?
C41 C42 1.405(4) . ?
C42 C43 1.405(4) . ?
C43 C44 1.372(4) . ?
C43 H43 0.9400 . ?
C44 C45 1.374(4) . ?
C44 H44 0.9400 . ?
C45 C46 1.385(4) . ?
C45 H45 0.9400 . ?
C46 H00J 0.9400 . ?
C51 C52 1.403(4) . ?
C51 C56 1.410(3) . ?
C52 C53 1.402(4) . ?
C53 C54 1.375(4) . ?
C53 H53 0.9400 . ?
C54 C55 1.374(4) . ?
C54 H54 0.9400 . ?
C55 C56 1.382(4) . ?
C55 H55 0.9400 . ?
C56 H56 0.9400 . ?

loop_
_geom_torsion_atom_site_label_1
_geom_torsion_atom_site_label_2
_geom_torsion_atom_site_label_3
_geom_torsion_atom_site_label_4
_geom_torsion
_geom_torsion_site_symmetry_1
_geom_torsion_site_symmetry_2
_geom_torsion_site_symmetry_3
_geom_torsion_site_symmetry_4
_geom_torsion_publ_flag
C21 N1 C11 C16 172.0(2) . . . . ?
C31 N1 C11 C16 -0.6(3) . . . . ?
C21 N1 C11 C12 -9.0(4) . . . . ?
C31 N1 C11 C12 178.4(2) . . . . ?
C16 C11 C12 C13 -7.6(4) . . . . ?
N1 C11 C12 C13 173.4(3) . . . . ?
C16 C11 C12 Si1 169.0(2) . . . . ?
N1 C11 C12 Si1 -10.1(4) . . . . ?
C22 Si1 C12 C13 -166.4(2) . . . . ?
C2 Si1 C12 C13 73.8(3) . . . . ?
C1 Si1 C12 C13 -48.1(3) . . . . ?
C22 Si1 C12 C11 17.1(2) . . . . ?
C2 Si1 C12 C11 -102.7(3) . . . . ?
C1 Si1 C12 C11 135.4(2) . . . . ?
C11 C12 C13 C14 2.9(5) . . . . ?
Si1 C12 C13 C14 -173.7(3) . . . . ?
C12 C13 C14 C15 2.9(5) . . . . ?
C13 C14 C15 C16 -3.7(5) . . . . ?
C14 C15 C16 C11 -1.2(5) . . . . ?
C12 C11 C16 C15 7.0(4) . . . . ?
N1 C11 C16 C15 -174.0(3) . . . . ?
C11 N1 C21 C26 -162.1(2) . . . . ?
C31 N1 C21 C26 10.6(3) . . . . ?
C11 N1 C21 C22 17.1(4) . . . . ?
C31 N1 C21 C22 -170.2(2) . . . . ?
C26 C21 C22 C23 -1.9(4) . . . . ?
N1 C21 C22 C23 178.9(2) . . . . ?
C26 C21 C22 Si1 174.39(19) . . . . ?
N1 C21 C22 Si1 -4.8(3) . . . . ?
C12 Si1 C22 C23 166.3(2) . . . . ?
C2 Si1 C22 C23 -74.8(2) . . . . ?
C1 Si1 C22 C23 47.4(3) . . . . ?
C12 Si1 C22 C21 -9.9(2) . . . . ?
C2 Si1 C22 C21 109.0(2) . . . . ?
C1 Si1 C22 C21 -128.8(2) . . . . ?
C21 C22 C23 C24 0.5(4) . . . . ?
Si1 C22 C23 C24 -175.9(2) . . . . ?
C22 C23 C24 C25 0.8(4) . . . . ?
C23 C24 C25 C26 -0.7(4) . . . . ?
C24 C25 C26 C21 -0.8(4) . . . . ?
C22 C21 C26 C25 2.1(4) . . . . ?
N1 C21 C26 C25 -178.7(2) . . . . ?
C11 N1 C31 C32 -114.5(3) . . . . ?
C21 N1 C31 C32 72.2(3) . . . . ?
C11 N1 C31 C36 66.8(3) . . . . ?
C21 N1 C31 C36 -106.6(3) . . . . ?
C36 C31 C32 C33 0.6(4) . . . . ?
N1 C31 C32 C33 -178.1(2) . . . . ?
C31 C32 C33 C34 -2.8(4) . . . . ?
C31 C32 C33 N2 174.8(2) . . . . ?
C51 N2 C33 C34 84.5(3) . . . . ?
C41 N2 C33 C34 -97.7(3) . . . . ?
C51 N2 C33 C32 -93.1(3) . . . . ?
C41 N2 C33 C32 84.7(3) . . . . ?
C32 C33 C34 C35 2.2(4) . . . . ?
N2 C33 C34 C35 -175.3(2) . . . . ?
C33 C34 C35 C36 0.5(4) . . . . ?
C34 C35 C36 C31 -2.7(4) . . . . ?
C32 C31 C36 C35 2.1(4) . . . . ?
N1 C31 C36 C35 -179.2(2) . . . . ?
C51 N2 C41 C46 173.5(2) . . . . ?
C33 N2 C41 C46 -4.1(3) . . . . ?
C51 N2 C41 C42 -6.6(4) . . . . ?
C33 N2 C41 C42 175.9(2) . . . . ?
C46 C41 C42 C43 1.9(4) . . . . ?
N2 C41 C42 C43 -178.1(2) . . . . ?
C46 C41 C42 Si2 179.7(2) . . . . ?
N2 C41 C42 Si2 -0.2(4) . . . . ?
C52 Si2 C42 C41 5.5(3) . . . . ?
C3 Si2 C42 C41 124.7(2) . . . . ?
C4 Si2 C42 C41 -113.7(2) . . . . ?
C52 Si2 C42 C43 -176.7(2) . . . . ?
C3 Si2 C42 C43 -57.5(3) . . . . ?
C4 Si2 C42 C43 64.2(3) . . . . ?
C41 C42 C43 C44 -0.9(4) . . . . ?
Si2 C42 C43 C44 -178.9(2) . . . . ?
C42 C43 C44 C45 -1.0(4) . . . . ?
C43 C44 C45 C46 1.9(4) . . . . ?
C44 C45 C46 C41 -0.9(4) . . . . ?
C42 C41 C46 C45 -1.0(4) . . . . ?
N2 C41 C46 C45 179.0(2) . . . . ?
C41 N2 C51 C52 5.9(4) . . . . ?
C33 N2 C51 C52 -176.6(3) . . . . ?
C41 N2 C51 C56 -174.2(2) . . . . ?
C33 N2 C51 C56 3.4(3) . . . . ?
C56 C51 C52 C53 0.7(4) . . . . ?
N2 C51 C52 C53 -179.3(3) . . . . ?
C56 C51 C52 Si2 -178.4(2) . . . . ?
N2 C51 C52 Si2 1.5(4) . . . . ?
C42 Si2 C52 C53 174.7(2) . . . . ?
C3 Si2 C52 C53 54.7(3) . . . . ?
C4 Si2 C52 C53 -68.1(3) . . . . ?
C42 Si2 C52 C51 -6.1(3) . . . . ?
C3 Si2 C52 C51 -126.1(3) . . . . ?
C4 Si2 C52 C51 111.1(3) . . . . ?
C51 C52 C53 C54 -1.4(4) . . . . ?
Si2 C52 C53 C54 177.8(2) . . . . ?
C52 C53 C54 C55 0.4(5) . . . . ?
C53 C54 C55 C56 1.2(5) . . . . ?
C54 C55 C56 C51 -1.8(4) . . . . ?
C52 C51 C56 C55 0.8(4) . . . . ?
N2 C51 C56 C55 -179.2(2) . . . . ?
